data_7047873
loop_
_publ_author_name
'Liu, Shihao'
'Deng, Yi-Fei'
'Li, Chang'An'
'Chang, Xiaoyong'
'Zhang, Yuan-Zhu'

_publ_section_title
;
 A linear trinuclear ferrous single molecule magnet.
;
_journal_issue 46
_journal_name_full 'Dalton transactions (Cambridge, England : 2003)'
_journal_page_first 16704
_journal_page_last 16708
_journal_paper_doi 10.1039/c8dt03410a
_journal_volume 47
_journal_year 2018
_chemical_formula_moiety 'C50 H44 Fe3 N8 O6, 2(C24 H20 B), 2(C H4 O)'
_chemical_formula_sum 'C100 H92 B2 Fe3 N8 O8'
_chemical_formula_weight 1722.98
_space_group_crystal_system triclinic
_space_group_IT_number 2
_space_group_name_Hall '-P 1'
_space_group_name_H-M_alt 'P -1'
_symmetry_space_group_name_Hall '-P 1'
_symmetry_space_group_name_H-M 'P -1'
_atom_sites_solution_hydrogens mixed
_audit_creation_date 2017-06-09
_audit_creation_method
;
Olex2 1.2
(compiled 2017.03.28 svn.r3405 for OlexSys, GUI svn.r5337)
;
_audit_update_record
;
2018-07-17 deposited with the CCDC.
2018-10-23 downloaded from the CCDC.
;
_cell_angle_alpha 72.543(3)
_cell_angle_beta 68.325(3)
_cell_angle_gamma 69.161(3)
_cell_formula_units_Z 1
_cell_length_a 11.5264(11)
_cell_length_b 14.2406(14)
_cell_length_c 15.0986(15)
_cell_measurement_reflns_used 9963
_cell_measurement_temperature 150
_cell_measurement_theta_max 27.38
_cell_measurement_theta_min 2.35
_cell_volume 2111.5(4)
_computing_cell_refinement 'SAINT v8.37A (Bruker, 2015)'
_computing_data_reduction 'SAINT v8.37A (Bruker, 2015)'
_computing_molecular_graphics 'Olex2 (Dolomanov et al., 2009)'
_computing_publication_material 'Olex2 (Dolomanov et al., 2009)'
_computing_structure_refinement 'ShelXL (Sheldrick, 2015)'
_diffrn_ambient_temperature 150.01
_diffrn_measured_fraction_theta_full 0.997
_diffrn_measured_fraction_theta_max 0.986
_diffrn_measurement_device_type 'Bruker APEX-II CCD'
_diffrn_measurement_method '\f and \w scans'
_diffrn_radiation_type MoK\a
_diffrn_radiation_wavelength 0.71073
_diffrn_reflns_av_R_equivalents 0.00
_diffrn_reflns_av_unetI/netI 0.0837
_diffrn_reflns_Laue_measured_fraction_full 0.997
_diffrn_reflns_Laue_measured_fraction_max 0.986
_diffrn_reflns_limit_h_max 14
_diffrn_reflns_limit_h_min -13
_diffrn_reflns_limit_k_max 18
_diffrn_reflns_limit_k_min -17
_diffrn_reflns_limit_l_max 19
_diffrn_reflns_limit_l_min 0
_diffrn_reflns_number 9512
_diffrn_reflns_point_group_measured_fraction_full 0.997
_diffrn_reflns_point_group_measured_fraction_max 0.986
_diffrn_reflns_theta_full 25.242
_diffrn_reflns_theta_max 27.559
_diffrn_reflns_theta_min 2.052
_diffrn_standards_number 0
_exptl_absorpt_coefficient_mu 0.573
_exptl_absorpt_correction_T_max 0.745
_exptl_absorpt_correction_T_min 0.315
_exptl_absorpt_correction_type multi-scan
_exptl_absorpt_process_details
;
 TWINABS-2012/1 (Bruker,2012) was used for absorption correction.
 
For component 1:
 wR2(int) was 0.1444 before and 0.0798 after correction.
 The Ratio of minimum to maximum transmission not present.
 The \l/2 correction factor is Not present
 
For component 2:
 wR2(int) was 0.1521 before and 0.0878 after correction.
 The Ratio of minimum to maximum transmission is 0.42.
 The \l/2 correction factor is Not present

Final HKLF 4 output contains 54073 reflections, Rint = 0.1062
 (21139 with I > 3sig(I), Rint = 0.0718)
;
_exptl_crystal_colour blue
_exptl_crystal_colour_primary blue
_exptl_crystal_density_diffrn 1.355
_exptl_crystal_description block
_exptl_crystal_F_000 900
_exptl_crystal_size_max 0.41
_exptl_crystal_size_mid 0.24
_exptl_crystal_size_min 0.18
_refine_diff_density_max 1.054
_refine_diff_density_min -0.729
_refine_diff_density_rms 0.123
_refine_ls_extinction_method none
_refine_ls_goodness_of_fit_ref 1.111
_refine_ls_hydrogen_treatment mixed
_refine_ls_matrix_type full
_refine_ls_number_parameters 562
_refine_ls_number_reflns 9512
_refine_ls_number_restraints 19
_refine_ls_restrained_S_all 1.111
_refine_ls_R_factor_all 0.0929
_refine_ls_R_factor_gt 0.0625
_refine_ls_shift/su_max 0.001
_refine_ls_shift/su_mean 0.000
_refine_ls_structure_factor_coef Fsqd
_refine_ls_weighting_details 'w=1/[\s^2^(Fo^2^)+(0.0573P)^2^+3.3185P] where P=(Fo^2^+2Fc^2^)/3'
_refine_ls_weighting_scheme calc
_refine_ls_wR_factor_gt 0.1368
_refine_ls_wR_factor_ref 0.1524
_reflns_Friedel_coverage 0.000
_reflns_number_gt 7708
_reflns_number_total 9512
_reflns_threshold_expression 'I > 2\s(I)'
_cod_data_source_file c8dt03410a2.cif
_cod_data_source_block mo_shihao26_0m_4
_cod_depositor_comments 'Adding full bibliography for 7047873.cif.'
_cod_database_code 7047873
_shelx_shelxl_version_number 2016/6
_shelx_space_group_comment
;
The symmetry employed for this shelxl refinement is uniquely defined
by the following loop, which should always be used as a source of
symmetry information in preference to the above space-group names.
They are only intended as comments.
;
_olex2_refinement_description
;
1. Twinned data refinement
 Scales: 0.3131(9)
 0.6869(9)
2. Fixed Uiso
 At 1.2 times of:
  All C(H) groups
 At 1.5 times of:
  All C(H,H,H) groups, All O(H) groups
3. Restrained distances
 O3-H3
 0.87 with sigma of 0.01
 C25-H3
 1.905563 with sigma of 0.02
 Fe1-H3
 2.808112 with sigma of 0.02
 H5-H3
 2.2 with sigma of 0.04
 H4A-H3
 2.2 with sigma of 0.04
 H4A_$1-H3_$2
 2.2 with sigma of 0.04
 O4-C50 \\sim O5-C51
 with sigma of 0.02
4. Uiso/Uaniso restraints and constraints
O4 \\sim C50: within 2A with sigma of 0.01 and sigma for terminal atoms of 0.02
Uanis(C50) \\sim Ueq: with sigma of 0.01 and sigma for terminal atoms of 0.02
Uanis(O5) = Uanis(O4)
Uanis(C51) = Uanis(C50)
5. Others
 Fixed Sof: O4(0.5) H4A(0.5) C50(0.5) H50A(0.5) H50B(0.5) H50C(0.5) O5(0.5)
 H5(0.5) C51(0.5) H51A(0.5) H51B(0.5) H51C(0.5)
6.a Aromatic/amide H refined with riding coordinates:
 C1(H1), C2(H2), C3(H3A), C4(H4), C6(H6), C8(H8), C9(H9), C10(H10), C11(H11),
 C13(H13), C14(H14), C15(H15), C16(H16), C18(H18), C20(H20), C21(H21), C22(H22),
  C23(H23), C26(H26), C27(H27), C28(H28), C30(H30), C31(H31), C32(H32),
 C33(H33), C34(H34), C35(H35), C36(H36), C38(H38), C39(H39), C40(H40), C41(H41),
  C42(H42), C44(H44), C45(H45), C46(H46), C47(H47), C48(H48)
6.b Idealised Me refined as rotating group:
 C25(H25A,H25B,H25C), C50(H50A,H50B,H50C), C51(H51A,H51B,H51C)
6.c Idealised tetrahedral OH refined as rotating group:
 O4(H4A), O5(H5)
;
_olex2_submission_special_instructions 'No special instructions were received'

loop_
_space_group_symop_operation_xyz
'x, y, z'
'-x, -y, -z'

loop_
_atom_site_label
_atom_site_type_symbol
_atom_site_fract_x
_atom_site_fract_y
_atom_site_fract_z
_atom_site_U_iso_or_equiv
_atom_site_adp_type
_atom_site_occupancy
_atom_site_site_symmetry_order
_atom_site_calc_flag
_atom_site_refinement_flags_posn
_atom_site_refinement_flags_adp
_atom_site_refinement_flags_occupancy
_atom_site_disorder_assembly
_atom_site_disorder_group
Fe1 Fe 0.54341(4) 0.20369(4) 0.47809(3) 0.01913(10) Uani 1 1 d D . . . .
Fe2 Fe 0.500000 0.000000 0.500000 0.01610(13) Uani 1 2 d S T P . .
O1 O 0.4132(2) 0.16470(17) 0.44788(15) 0.0207(5) Uani 1 1 d . . . . .
O2 O 0.33995(19) -0.04604(16) 0.53541(14) 0.0187(5) Uani 1 1 d . . . . .
O3 O 0.4196(2) 0.34744(19) 0.51939(18) 0.0335(6) Uani 1 1 d D . . . .
H3 H 0.4194(17) 0.4091(6) 0.4856(13) 0.050 Uiso 1 1 d DR . . . .
N1 N 0.7198(3) 0.2847(2) 0.4108(2) 0.0255(6) Uani 1 1 d . . . . .
N2 N 0.6030(2) 0.2637(2) 0.33161(19) 0.0210(6) Uani 1 1 d . . . . .
N3 N 0.5544(3) 0.1453(2) 0.62282(19) 0.0227(6) Uani 1 1 d . . . . .
N4 N 0.4299(2) 0.0350(2) 0.64359(18) 0.0182(6) Uani 1 1 d . . . . .
C1 C 0.8110(3) 0.3176(3) 0.4171(3) 0.0315(8) Uani 1 1 d . . . . .
H1 H 0.821378 0.307695 0.479126 0.038 Uiso 1 1 calc R . . . .
C2 C 0.8911(3) 0.3656(3) 0.3365(3) 0.0343(9) Uani 1 1 d . . . . .
H2 H 0.954430 0.388620 0.343718 0.041 Uiso 1 1 calc R . . . .
C3 C 0.8784(3) 0.3798(3) 0.2459(3) 0.0336(9) Uani 1 1 d . . . . .
H3A H 0.932989 0.412364 0.190106 0.040 Uiso 1 1 calc R . . . .
C4 C 0.7857(3) 0.3462(3) 0.2367(3) 0.0269(8) Uani 1 1 d . . . . .
H4 H 0.775451 0.354288 0.175022 0.032 Uiso 1 1 calc R . . . .
C5 C 0.7072(3) 0.2998(2) 0.3214(2) 0.0214(7) Uani 1 1 d . . . . .
C6 C 0.5569(3) 0.2755(3) 0.2620(2) 0.0233(7) Uani 1 1 d . . . . .
H6 H 0.600549 0.303993 0.197959 0.028 Uiso 1 1 calc R . . . .
C7 C 0.4404(3) 0.2469(3) 0.2778(2) 0.0226(7) Uani 1 1 d . . . . .
C8 C 0.3910(4) 0.2766(3) 0.1978(3) 0.0296(8) Uani 1 1 d . . . . .
H8 H 0.437130 0.309625 0.137226 0.036 Uiso 1 1 calc R . . . .
C9 C 0.2778(4) 0.2588(3) 0.2055(3) 0.0331(8) Uani 1 1 d . . . . .
H9 H 0.245830 0.278950 0.151035 0.040 Uiso 1 1 calc R . . . .
C10 C 0.2110(3) 0.2106(3) 0.2950(3) 0.0303(8) Uani 1 1 d . . . . .
H10 H 0.132113 0.198632 0.301166 0.036 Uiso 1 1 calc R . . . .
C11 C 0.2565(3) 0.1798(3) 0.3753(3) 0.0255(8) Uani 1 1 d . . . . .
H11 H 0.209183 0.146247 0.435015 0.031 Uiso 1 1 calc R . . . .
C12 C 0.3722(3) 0.1975(2) 0.3692(2) 0.0196(7) Uani 1 1 d . . . . .
C13 C 0.6292(3) 0.1745(3) 0.6538(2) 0.0279(8) Uani 1 1 d . . . . .
H13 H 0.659914 0.232089 0.615613 0.033 Uiso 1 1 calc R . . . .
C14 C 0.6639(3) 0.1261(3) 0.7372(2) 0.0297(8) Uani 1 1 d . . . . .
H14 H 0.715629 0.150259 0.757031 0.036 Uiso 1 1 calc R . . . .
C15 C 0.6210(3) 0.0408(3) 0.7920(2) 0.0305(8) Uani 1 1 d . . . . .
H15 H 0.644801 0.004757 0.849543 0.037 Uiso 1 1 calc R . . . .
C16 C 0.5436(3) 0.0082(3) 0.7628(2) 0.0247(8) Uani 1 1 d . . . . .
H16 H 0.513504 -0.050062 0.799606 0.030 Uiso 1 1 calc R . . . .
C17 C 0.5112(3) 0.0632(2) 0.6778(2) 0.0194(7) Uani 1 1 d . . . . .
C18 C 0.3188(3) 0.0288(2) 0.7053(2) 0.0193(7) Uani 1 1 d . . . . .
H18 H 0.301936 0.041700 0.767724 0.023 Uiso 1 1 calc R . . . .
C19 C 0.2174(3) 0.0043(2) 0.6896(2) 0.0200(7) Uani 1 1 d . . . . .
C20 C 0.0985(3) 0.0163(3) 0.7643(3) 0.0256(8) Uani 1 1 d . . . . .
H20 H 0.091847 0.035332 0.821523 0.031 Uiso 1 1 calc R . . . .
C21 C -0.0080(3) 0.0009(3) 0.7561(3) 0.0276(8) Uani 1 1 d . . . . .
H21 H -0.087093 0.008026 0.807555 0.033 Uiso 1 1 calc R . . . .
C22 C 0.0016(3) -0.0252(3) 0.6715(3) 0.0280(8) Uani 1 1 d . . . . .
H22 H -0.072608 -0.033109 0.664087 0.034 Uiso 1 1 calc R . . . .
C23 C 0.1179(3) -0.0398(3) 0.5979(3) 0.0259(8) Uani 1 1 d . . . . .
H23 H 0.122600 -0.058444 0.541039 0.031 Uiso 1 1 calc R . . . .
C24 C 0.2289(3) -0.0277(2) 0.6057(2) 0.0185(7) Uani 1 1 d . . . . .
C25 C 0.2914(4) 0.3524(4) 0.5839(4) 0.0547(15) Uani 1 1 d D . . . .
H25A H 0.229511 0.376827 0.546142 0.082 Uiso 1 1 calc GR . . . .
H25B H 0.268976 0.399592 0.627133 0.082 Uiso 1 1 calc GR . . . .
H25C H 0.287921 0.284011 0.622685 0.082 Uiso 1 1 calc GR . . . .
C26 C 0.0915(4) 0.5733(4) 0.4085(3) 0.0466(11) Uani 1 1 d . . . . .
H26 H 0.085872 0.550010 0.475500 0.056 Uiso 1 1 calc R . . . .
C27 C 0.1392(5) 0.5044(3) 0.3476(3) 0.0457(11) Uani 1 1 d . . . . .
H27 H 0.167511 0.433250 0.372639 0.055 Uiso 1 1 calc R . . . .
C28 C 0.1464(4) 0.5382(3) 0.2496(3) 0.0316(9) Uani 1 1 d . . . . .
H28 H 0.178233 0.488891 0.209470 0.038 Uiso 1 1 calc R . . . .
C29 C 0.1084(3) 0.6421(2) 0.2080(2) 0.0209(7) Uani 1 1 d . . . . .
C30 C 0.0615(4) 0.7097(3) 0.2728(3) 0.0329(9) Uani 1 1 d . . . . .
H30 H 0.035234 0.781170 0.248201 0.039 Uiso 1 1 calc R . . . .
C31 C 0.0517(4) 0.6767(3) 0.3713(3) 0.0409(10) Uani 1 1 d . . . . .
H31 H 0.017963 0.725095 0.412612 0.049 Uiso 1 1 calc R . . . .
C32 C 0.3323(3) 0.5735(2) -0.0200(2) 0.0189(6) Uani 1 1 d . . . . .
H32 H 0.379837 0.616711 -0.021393 0.023 Uiso 1 1 calc R . . . .
C33 C 0.3979(3) 0.4920(3) -0.0687(2) 0.0233(7) Uani 1 1 d . . . . .
H33 H 0.488165 0.480368 -0.101603 0.028 Uiso 1 1 calc R . . . .
C34 C 0.3321(3) 0.4282(2) -0.0692(2) 0.0246(8) Uani 1 1 d . . . . .
H34 H 0.376075 0.373045 -0.103204 0.030 Uiso 1 1 calc R . . . .
C35 C 0.2011(3) 0.4456(2) -0.0196(2) 0.0230(7) Uani 1 1 d . . . . .
H35 H 0.154779 0.401631 -0.018371 0.028 Uiso 1 1 calc R . . . .
C36 C 0.1372(3) 0.5273(2) 0.0285(2) 0.0218(7) Uani 1 1 d . . . . .
H36 H 0.046941 0.538166 0.061350 0.026 Uiso 1 1 calc R . . . .
C37 C 0.2000(3) 0.5948(2) 0.0309(2) 0.0158(6) Uani 1 1 d . . . . .
C38 C -0.0325(3) 0.7730(2) -0.0217(2) 0.0204(7) Uani 1 1 d . . . . .
H38 H 0.045454 0.770991 -0.073898 0.025 Uiso 1 1 calc R . . . .
C39 C -0.1488(3) 0.8112(2) -0.0428(3) 0.0287(8) Uani 1 1 d . . . . .
H39 H -0.149541 0.834924 -0.108558 0.034 Uiso 1 1 calc R . . . .
C40 C -0.2651(3) 0.8154(3) 0.0310(3) 0.0332(9) Uani 1 1 d . . . . .
H40 H -0.345522 0.841550 0.016391 0.040 Uiso 1 1 calc R . . . .
C41 C -0.2619(3) 0.7808(3) 0.1259(3) 0.0325(9) Uani 1 1 d . . . . .
H41 H -0.340787 0.783396 0.177274 0.039 Uiso 1 1 calc R . . . .
C42 C -0.1431(3) 0.7419(3) 0.1473(3) 0.0250(8) Uani 1 1 d . . . . .
H42 H -0.143287 0.718350 0.213272 0.030 Uiso 1 1 calc R . . . .
C43 C -0.0236(3) 0.7366(2) 0.0740(2) 0.0186(7) Uani 1 1 d . . . . .
C44 C 0.1549(3) 0.8766(2) 0.0097(2) 0.0185(7) Uani 1 1 d . . . . .
H44 H 0.074496 0.897978 -0.004415 0.022 Uiso 1 1 calc R . . . .
C45 C 0.2274(3) 0.9469(2) -0.0181(2) 0.0226(7) Uani 1 1 d . . . . .
H45 H 0.194978 1.014913 -0.049642 0.027 Uiso 1 1 calc R . . . .
C46 C 0.3453(3) 0.9183(3) -0.0003(2) 0.0254(7) Uani 1 1 d . . . . .
H46 H 0.395215 0.965661 -0.020221 0.031 Uiso 1 1 calc R . . . .
C47 C 0.3896(3) 0.8195(3) 0.0472(3) 0.0287(8) Uani 1 1 d . . . . .
H47 H 0.471339 0.798337 0.059171 0.034 Uiso 1 1 calc R . . . .
C48 C 0.3162(3) 0.7510(3) 0.0773(2) 0.0237(7) Uani 1 1 d . . . . .
H48 H 0.347102 0.684719 0.112685 0.028 Uiso 1 1 calc R . . . .
C49 C 0.1973(3) 0.7757(2) 0.0577(2) 0.0178(7) Uani 1 1 d . . . . .
B1 B 0.1193(3) 0.6880(3) 0.0927(2) 0.0161(7) Uani 1 1 d . . . . .
O4 O 0.4472(7) 0.5362(6) 0.4275(5) 0.0667(15) Uani 0.5 1 d D U . A 1
H4A H 0.519756 0.530508 0.432390 0.100 Uiso 0.5 1 calc DGR . . A 1
C50 C 0.4560(13) 0.5542(10) 0.3255(7) 0.063(2) Uani 0.5 1 d D U . A 1
H50A H 0.545635 0.552091 0.285566 0.095 Uiso 0.5 1 calc GR . . A 1
H50B H 0.398175 0.621512 0.307477 0.095 Uiso 0.5 1 calc GR . . A 1
H50C H 0.430116 0.501007 0.314590 0.095 Uiso 0.5 1 calc GR . . A 1
O5 O 0.3750(7) 0.5308(6) 0.3956(5) 0.0667(15) Uani 0.5 1 d D . . B 2
H5 H 0.333666 0.508138 0.375074 0.100 Uiso 0.5 1 calc DGR . . B 2
C51 C 0.4836(12) 0.5585(10) 0.3155(8) 0.063(2) Uani 0.5 1 d D . . B 2
H51A H 0.519082 0.510139 0.271392 0.095 Uiso 0.5 1 calc GR . . B 2
H51B H 0.551293 0.556137 0.341365 0.095 Uiso 0.5 1 calc GR . . B 2
H51C H 0.453193 0.627946 0.280141 0.095 Uiso 0.5 1 calc GR . . B 2

loop_
_atom_site_aniso_label
_atom_site_aniso_U_11
_atom_site_aniso_U_22
_atom_site_aniso_U_33
_atom_site_aniso_U_23
_atom_site_aniso_U_13
_atom_site_aniso_U_12
Fe1 0.02141(17) 0.0258(2) 0.01381(17) -0.00290(16) -0.00516(14) -0.01148(14)
Fe2 0.0145(2) 0.0236(3) 0.0128(3) -0.0045(2) -0.00224(19) -0.00933(19)
O1 0.0171(9) 0.0279(11) 0.0193(10) -0.0038(8) -0.0045(7) -0.0101(8)
O2 0.0192(9) 0.0266(10) 0.0137(9) -0.0070(8) -0.0029(7) -0.0096(7)
O3 0.0348(12) 0.0310(12) 0.0261(12) -0.0039(10) -0.0016(10) -0.0082(10)
N1 0.0205(12) 0.0331(14) 0.0261(13) -0.0102(11) -0.0041(10) -0.0101(10)
N2 0.0206(11) 0.0246(13) 0.0194(12) -0.0015(10) -0.0069(9) -0.0093(9)
N3 0.0248(12) 0.0288(14) 0.0156(11) -0.0081(10) -0.0030(9) -0.0086(10)
N4 0.0160(10) 0.0244(12) 0.0165(11) -0.0044(9) -0.0042(8) -0.0085(9)
C1 0.0269(15) 0.0436(19) 0.0327(16) -0.0119(14) -0.0091(12) -0.0158(13)
C2 0.0278(15) 0.0410(19) 0.0413(19) -0.0060(15) -0.0099(13) -0.0200(12)
C3 0.0240(15) 0.040(2) 0.0320(18) 0.0074(16) -0.0060(13) -0.0173(13)
C4 0.0232(15) 0.0291(17) 0.0242(15) -0.0003(13) -0.0058(12) -0.0079(12)
C5 0.0197(13) 0.0233(15) 0.0204(14) -0.0038(12) -0.0027(11) -0.0086(11)
C6 0.0239(14) 0.0235(16) 0.0206(14) -0.0009(12) -0.0056(11) -0.0080(12)
C7 0.0282(14) 0.0259(15) 0.0193(13) -0.0065(11) -0.0094(10) -0.0096(11)
C8 0.0436(17) 0.0250(16) 0.0262(15) 0.0044(13) -0.0192(12) -0.0146(13)
C9 0.0457(16) 0.0232(16) 0.0438(17) 0.0033(14) -0.0336(12) -0.0117(13)
C10 0.0278(14) 0.0275(16) 0.0464(18) -0.0023(14) -0.0236(12) -0.0110(11)
C11 0.0211(14) 0.0244(16) 0.0321(16) -0.0028(13) -0.0102(11) -0.0071(12)
C12 0.0214(13) 0.0184(14) 0.0207(14) -0.0044(11) -0.0068(10) -0.0064(11)
C13 0.0288(15) 0.0381(18) 0.0209(15) -0.0091(13) -0.0019(12) -0.0169(12)
C14 0.0270(14) 0.0446(19) 0.0262(15) -0.0128(13) -0.0093(11) -0.0136(13)
C15 0.0321(16) 0.0371(19) 0.0227(15) -0.0079(13) -0.0134(12) -0.0028(14)
C16 0.0256(15) 0.0251(16) 0.0210(14) -0.0051(12) -0.0075(11) -0.0031(12)
C17 0.0201(14) 0.0206(14) 0.0163(13) -0.0084(11) -0.0024(10) -0.0036(11)
C18 0.0186(13) 0.0224(15) 0.0143(13) -0.0033(11) -0.0050(10) -0.0028(11)
C19 0.0197(13) 0.0223(15) 0.0173(13) -0.0014(12) -0.0045(10) -0.0080(11)
C20 0.0199(14) 0.0278(17) 0.0234(15) -0.0028(13) -0.0021(12) -0.0063(12)
C21 0.0181(14) 0.0290(17) 0.0289(16) -0.0039(14) 0.0001(12) -0.0074(12)
C22 0.0179(13) 0.0289(16) 0.0400(18) -0.0064(14) -0.0056(12) -0.0132(11)
C23 0.0219(14) 0.0276(16) 0.0316(16) -0.0112(13) -0.0063(12) -0.0080(12)
C24 0.0183(13) 0.0178(14) 0.0189(13) -0.0048(11) -0.0030(10) -0.0059(10)
C25 0.037(2) 0.043(2) 0.052(3) -0.008(2) 0.007(2) 0.003(2)
C26 0.067(2) 0.056(3) 0.0203(16) 0.0051(17) -0.0207(15) -0.0237(19)
C27 0.071(3) 0.033(2) 0.0349(19) 0.0069(16) -0.0245(17) -0.0181(18)
C28 0.0435(18) 0.0265(17) 0.0277(16) -0.0011(14) -0.0147(13) -0.0122(14)
C29 0.0208(13) 0.0223(15) 0.0212(14) -0.0015(12) -0.0078(10) -0.0083(11)
C30 0.0390(18) 0.0287(18) 0.0288(17) -0.0047(14) -0.0130(13) -0.0045(14)
C31 0.050(2) 0.049(2) 0.0272(16) -0.0144(15) -0.0127(14) -0.0105(17)
C32 0.0198(12) 0.0198(14) 0.0225(13) -0.0020(11) -0.0105(10) -0.0088(10)
C33 0.0174(13) 0.0260(16) 0.0258(15) -0.0069(12) -0.0075(11) -0.0026(11)
C34 0.0327(16) 0.0154(15) 0.0295(15) -0.0076(12) -0.0147(12) -0.0025(12)
C35 0.0253(14) 0.0155(14) 0.0326(16) -0.0017(12) -0.0124(11) -0.0090(11)
C36 0.0198(13) 0.0183(14) 0.0267(15) 0.0009(12) -0.0084(11) -0.0071(11)
C37 0.0165(12) 0.0134(13) 0.0156(13) 0.0011(11) -0.0071(10) -0.0028(10)
C38 0.0205(13) 0.0161(13) 0.0278(15) -0.0034(11) -0.0073(11) -0.0092(10)
C39 0.0341(14) 0.0176(14) 0.0463(18) -0.0018(13) -0.0230(12) -0.0129(11)
C40 0.0216(14) 0.0146(15) 0.069(2) -0.0091(14) -0.0212(13) -0.0029(11)
C41 0.0145(14) 0.0255(16) 0.056(2) -0.0157(15) -0.0004(14) -0.0075(12)
C42 0.0214(14) 0.0233(15) 0.0299(16) -0.0080(13) -0.0013(12) -0.0099(11)
C43 0.0206(13) 0.0130(13) 0.0234(14) -0.0051(11) -0.0043(10) -0.0072(10)
C44 0.0205(13) 0.0209(14) 0.0170(13) -0.0044(11) -0.0068(10) -0.0072(10)
C45 0.0345(15) 0.0160(14) 0.0178(14) -0.0008(11) -0.0059(11) -0.0116(11)
C46 0.0261(14) 0.0310(15) 0.0256(15) -0.0097(12) -0.0013(11) -0.0184(11)
C47 0.0236(14) 0.0310(17) 0.0389(17) -0.0124(13) -0.0103(12) -0.0104(12)
C48 0.0224(14) 0.0205(15) 0.0322(15) -0.0079(12) -0.0125(11) -0.0037(11)
C49 0.0187(13) 0.0177(14) 0.0196(13) -0.0071(11) -0.0031(10) -0.0079(10)
B1 0.0156(14) 0.0143(14) 0.0164(14) -0.0050(12) -0.0013(11) -0.0039(11)
O4 0.063(3) 0.075(3) 0.059(3) -0.003(3) -0.013(2) -0.029(2)
C50 0.077(4) 0.057(3) 0.045(3) -0.006(2) 0.005(3) -0.032(3)
O5 0.063(3) 0.075(3) 0.059(3) -0.003(3) -0.013(2) -0.029(2)
C51 0.077(4) 0.057(3) 0.045(3) -0.006(2) 0.005(3) -0.032(3)

loop_
_atom_type_symbol
_atom_type_description
_atom_type_scat_dispersion_real
_atom_type_scat_dispersion_imag
_atom_type_scat_source
C C 0.0033 0.0016 'International Tables Vol C Tables 4.2.6.8 and 6.1.1.4'
H H 0.0000 0.0000 'International Tables Vol C Tables 4.2.6.8 and 6.1.1.4'
B B 0.0013 0.0007 'International Tables Vol C Tables 4.2.6.8 and 6.1.1.4'
Fe Fe 0.3463 0.8444 'International Tables Vol C Tables 4.2.6.8 and 6.1.1.4'
N N 0.0061 0.0033 'International Tables Vol C Tables 4.2.6.8 and 6.1.1.4'
O O 0.0106 0.0060 'International Tables Vol C Tables 4.2.6.8 and 6.1.1.4'

loop_
_geom_angle_atom_site_label_1
_geom_angle_atom_site_label_2
_geom_angle_atom_site_label_3
_geom_angle
_geom_angle_site_symmetry_1
_geom_angle_site_symmetry_3
O1 Fe1 O2 83.71(9) . 2_656
O1 Fe1 O3 97.70(10) . .
O1 Fe1 N1 145.27(9) . .
O1 Fe1 N2 86.22(10) . .
O1 Fe1 N3 114.81(10) . .
O2 Fe1 N1 98.24(9) 2_656 .
O3 Fe1 O2 169.55(9) . 2_656
O3 Fe1 N1 86.53(10) . .
N2 Fe1 O2 95.05(9) . 2_656
N2 Fe1 O3 95.38(10) . .
N2 Fe1 N1 59.06(11) . .
N2 Fe1 N3 157.71(11) . .
N3 Fe1 O2 80.79(9) . 2_656
N3 Fe1 O3 89.27(10) . .
N3 Fe1 N1 99.64(11) . .
O1 Fe2 O1 180.0 . 2_656
O2 Fe2 O1 82.93(8) 2_656 .
O2 Fe2 O1 97.07(8) . .
O2 Fe2 O1 97.07(8) 2_656 2_656
O2 Fe2 O1 82.93(8) . 2_656
O2 Fe2 O2 180.0 . 2_656
O2 Fe2 N4 92.64(9) 2_656 .
O2 Fe2 N4 87.36(9) . .
O2 Fe2 N4 87.36(9) 2_656 2_656
O2 Fe2 N4 92.64(9) . 2_656
N4 Fe2 O1 93.13(9) . 2_656
N4 Fe2 O1 86.87(9) 2_656 2_656
N4 Fe2 O1 86.87(9) . .
N4 Fe2 O1 93.13(9) 2_656 .
N4 Fe2 N4 180.0 . 2_656
Fe1 O1 Fe2 91.05(8) . .
C12 O1 Fe1 129.7(2) . .
C12 O1 Fe2 122.1(2) . .
Fe2 O2 Fe1 91.65(8) . 2_656
C24 O2 Fe1 120.64(19) . 2_656
C24 O2 Fe2 130.8(2) . .
Fe1 O3 H3 127.8(10) . .
C25 O3 Fe1 119.3(3) . .
C25 O3 H3 107.3(10) . .
C1 N1 Fe1 153.7(2) . .
C1 N1 C5 117.5(3) . .
C5 N1 Fe1 88.8(2) . .
C5 N2 Fe1 103.8(2) . .
C6 N2 Fe1 131.8(2) . .
C6 N2 C5 124.2(3) . .
C13 N3 Fe1 119.9(2) . .
C13 N3 C17 117.5(3) . .
C17 N3 Fe1 121.0(2) . .
C17 N4 Fe2 120.01(18) . .
C18 N4 Fe2 124.7(2) . .
C18 N4 C17 115.2(3) . .
N1 C1 H1 118.8 . .
N1 C1 C2 122.4(4) . .
C2 C1 H1 118.8 . .
C1 C2 H2 120.2 . .
C3 C2 C1 119.6(4) . .
C3 C2 H2 120.2 . .
C2 C3 H3A 120.3 . .
C2 C3 C4 119.4(3) . .
C4 C3 H3A 120.3 . .
C3 C4 H4 121.2 . .
C3 C4 C5 117.7(3) . .
C5 C4 H4 121.2 . .
N1 C5 N2 108.3(3) . .
N1 C5 C4 123.3(3) . .
C4 C5 N2 128.4(3) . .
N2 C6 H6 118.8 . .
N2 C6 C7 122.4(3) . .
C7 C6 H6 118.8 . .
C8 C7 C6 116.3(3) . .
C8 C7 C12 119.8(3) . .
C12 C7 C6 123.7(3) . .
C7 C8 H8 119.2 . .
C9 C8 C7 121.6(3) . .
C9 C8 H8 119.2 . .
C8 C9 H9 120.7 . .
C8 C9 C10 118.5(3) . .
C10 C9 H9 120.7 . .
C9 C10 H10 119.1 . .
C11 C10 C9 121.7(3) . .
C11 C10 H10 119.1 . .
C10 C11 H11 119.6 . .
C10 C11 C12 120.7(3) . .
C12 C11 H11 119.6 . .
O1 C12 C7 123.9(3) . .
O1 C12 C11 118.5(3) . .
C11 C12 C7 117.6(3) . .
N3 C13 H13 118.1 . .
N3 C13 C14 123.9(3) . .
C14 C13 H13 118.1 . .
C13 C14 H14 121.0 . .
C13 C14 C15 117.9(4) . .
C15 C14 H14 121.0 . .
C14 C15 H15 120.0 . .
C16 C15 C14 120.1(3) . .
C16 C15 H15 120.0 . .
C15 C16 H16 121.0 . .
C15 C16 C17 118.0(3) . .
C17 C16 H16 121.0 . .
N3 C17 N4 116.2(3) . .
N3 C17 C16 122.5(3) . .
C16 C17 N4 121.3(3) . .
N4 C18 H18 116.5 . .
N4 C18 C19 126.9(3) . .
C19 C18 H18 116.5 . .
C20 C19 C18 115.5(3) . .
C20 C19 C24 119.4(3) . .
C24 C19 C18 125.1(3) . .
C19 C20 H20 119.3 . .
C21 C20 C19 121.4(3) . .
C21 C20 H20 119.3 . .
C20 C21 H21 120.5 . .
C20 C21 C22 119.1(3) . .
C22 C21 H21 120.5 . .
C21 C22 H22 119.6 . .
C23 C22 C21 120.8(3) . .
C23 C22 H22 119.6 . .
C22 C23 H23 119.4 . .
C22 C23 C24 121.2(3) . .
C24 C23 H23 119.4 . .
O2 C24 C19 122.4(3) . .
O2 C24 C23 119.6(3) . .
C23 C24 C19 118.0(3) . .
O3 C25 H25A 109.5 . .
O3 C25 H25B 109.5 . .
O3 C25 H25C 109.5 . .
H25A C25 H25B 109.5 . .
H25A C25 H25C 109.5 . .
H25B C25 H25C 109.5 . .
C27 C26 H26 120.3 . .
C27 C26 C31 119.3(4) . .
C31 C26 H26 120.3 . .
C26 C27 H27 119.7 . .
C26 C27 C28 120.5(4) . .
C28 C27 H27 119.7 . .
C27 C28 H28 118.8 . .
C27 C28 C29 122.5(4) . .
C29 C28 H28 118.8 . .
C28 C29 C30 115.0(3) . .
C28 C29 B1 125.4(3) . .
C30 C29 B1 119.6(3) . .
C29 C30 H30 118.5 . .
C31 C30 C29 123.1(4) . .
C31 C30 H30 118.5 . .
C26 C31 C30 119.6(4) . .
C26 C31 H31 120.2 . .
C30 C31 H31 120.2 . .
C33 C32 H32 118.4 . .
C33 C32 C37 123.2(3) . .
C37 C32 H32 118.4 . .
C32 C33 H33 119.9 . .
C34 C33 C32 120.2(3) . .
C34 C33 H33 119.9 . .
C33 C34 H34 120.5 . .
C33 C34 C35 118.9(3) . .
C35 C34 H34 120.5 . .
C34 C35 H35 119.9 . .
C34 C35 C36 120.2(3) . .
C36 C35 H35 119.9 . .
C35 C36 H36 118.5 . .
C35 C36 C37 123.0(3) . .
C37 C36 H36 118.5 . .
C32 C37 C36 114.5(3) . .
C32 C37 B1 124.9(3) . .
C36 C37 B1 120.5(3) . .
C39 C38 H38 118.5 . .
C39 C38 C43 123.0(3) . .
C43 C38 H38 118.5 . .
C38 C39 H39 119.7 . .
C38 C39 C40 120.6(3) . .
C40 C39 H39 119.7 . .
C39 C40 H40 120.6 . .
C41 C40 C39 118.8(3) . .
C41 C40 H40 120.6 . .
C40 C41 H41 119.7 . .
C40 C41 C42 120.6(3) . .
C42 C41 H41 119.7 . .
C41 C42 H42 119.0 . .
C41 C42 C43 122.0(3) . .
C43 C42 H42 119.0 . .
C38 C43 B1 119.9(3) . .
C42 C43 C38 115.1(3) . .
C42 C43 B1 124.9(3) . .
C45 C44 H44 119.0 . .
C45 C44 C49 122.0(3) . .
C49 C44 H44 119.0 . .
C44 C45 H45 119.7 . .
C46 C45 C44 120.7(3) . .
C46 C45 H45 119.7 . .
C45 C46 H46 120.6 . .
C45 C46 C47 118.7(3) . .
C47 C46 H46 120.6 . .
C46 C47 H47 119.7 . .
C48 C47 C46 120.6(3) . .
C48 C47 H47 119.7 . .
C47 C48 H48 118.7 . .
C47 C48 C49 122.6(3) . .
C49 C48 H48 118.7 . .
C44 C49 C48 115.3(3) . .
C44 C49 B1 125.5(3) . .
C48 C49 B1 119.2(3) . .
C29 B1 C37 109.4(2) . .
C29 B1 C43 112.2(2) . .
C29 B1 C49 106.3(3) . .
C43 B1 C37 107.0(3) . .
C43 B1 C49 111.0(2) . .
C49 B1 C37 111.0(2) . .
C50 O4 H4A 109.5 . .
O4 C50 H50A 109.5 . .
O4 C50 H50B 109.5 . .
O4 C50 H50C 109.5 . .
H50A C50 H50B 109.5 . .
H50A C50 H50C 109.5 . .
H50B C50 H50C 109.5 . .
C51 O5 H5 109.5 . .
O5 C51 H51A 109.5 . .
O5 C51 H51B 109.5 . .
O5 C51 H51C 109.5 . .
H51A C51 H51B 109.5 . .
H51A C51 H51C 109.5 . .
H51B C51 H51C 109.5 . .

loop_
_geom_bond_atom_site_label_1
_geom_bond_atom_site_label_2
_geom_bond_distance
_geom_bond_site_symmetry_2
Fe1 O1 2.005(2) .
Fe1 O2 2.194(2) 2_656
Fe1 O3 2.156(2) .
Fe1 N1 2.437(3) .
Fe1 N2 2.063(3) .
Fe1 N3 2.126(3) .
Fe2 O1 2.219(2) .
Fe2 O1 2.220(2) 2_656
Fe2 O2 2.010(2) .
Fe2 O2 2.010(2) 2_656
Fe2 N4 2.161(3) 2_656
Fe2 N4 2.161(3) .
O1 C12 1.334(4) .
O2 C24 1.326(3) .
O3 H3 0.873(8) .
O3 C25 1.428(5) .
N1 C1 1.335(5) .
N1 C5 1.355(4) .
N2 C5 1.410(4) .
N2 C6 1.287(5) .
N3 C13 1.344(5) .
N3 C17 1.353(4) .
N4 C17 1.434(4) .
N4 C18 1.290(4) .
C1 H1 0.9500 .
C1 C2 1.386(5) .
C2 H2 0.9500 .
C2 C3 1.377(6) .
C3 H3A 0.9500 .
C3 C4 1.379(6) .
C4 H4 0.9500 .
C4 C5 1.397(5) .
C6 H6 0.9500 .
C6 C7 1.457(5) .
C7 C8 1.412(5) .
C7 C12 1.423(4) .
C8 H8 0.9500 .
C8 C9 1.372(5) .
C9 H9 0.9500 .
C9 C10 1.393(5) .
C10 H10 0.9500 .
C10 C11 1.387(5) .
C11 H11 0.9500 .
C11 C12 1.409(5) .
C13 H13 0.9500 .
C13 C14 1.369(5) .
C14 H14 0.9500 .
C14 C15 1.389(5) .
C15 H15 0.9500 .
C15 C16 1.383(6) .
C16 H16 0.9500 .
C16 C17 1.394(5) .
C18 H18 0.9500 .
C18 C19 1.446(5) .
C19 C20 1.409(4) .
C19 C24 1.418(5) .
C20 H20 0.9500 .
C20 C21 1.375(5) .
C21 H21 0.9500 .
C21 C22 1.391(6) .
C22 H22 0.9500 .
C22 C23 1.384(5) .
C23 H23 0.9500 .
C23 C24 1.400(5) .
C25 H25A 0.9800 .
C25 H25B 0.9800 .
C25 H25C 0.9800 .
C26 H26 0.9500 .
C26 C27 1.377(6) .
C26 C31 1.381(6) .
C27 H27 0.9500 .
C27 C28 1.393(5) .
C28 H28 0.9500 .
C28 C29 1.400(5) .
C29 C30 1.408(5) .
C29 B1 1.639(5) .
C30 H30 0.9500 .
C30 C31 1.393(5) .
C31 H31 0.9500 .
C32 H32 0.9500 .
C32 C33 1.391(5) .
C32 C37 1.398(4) .
C33 H33 0.9500 .
C33 C34 1.379(5) .
C34 H34 0.9500 .
C34 C35 1.383(5) .
C35 H35 0.9500 .
C35 C36 1.387(5) .
C36 H36 0.9500 .
C36 C37 1.410(5) .
C37 B1 1.649(5) .
C38 H38 0.9500 .
C38 C39 1.374(5) .
C38 C43 1.411(5) .
C39 H39 0.9500 .
C39 C40 1.386(5) .
C40 H40 0.9500 .
C40 C41 1.379(6) .
C41 H41 0.9500 .
C41 C42 1.402(5) .
C42 H42 0.9500 .
C42 C43 1.406(4) .
C43 B1 1.639(5) .
C44 H44 0.9500 .
C44 C45 1.400(5) .
C44 C49 1.402(4) .
C45 H45 0.9500 .
C45 C46 1.377(5) .
C46 H46 0.9500 .
C46 C47 1.382(5) .
C47 H47 0.9500 .
C47 C48 1.382(5) .
C48 H48 0.9500 .
C48 C49 1.409(5) .
C49 B1 1.643(5) .
O4 H4A 0.8400 .
O4 C50 1.454(12) .
C50 H50A 0.9800 .
C50 H50B 0.9800 .
C50 H50C 0.9800 .
O5 H5 0.8400 .
O5 C51 1.460(11) .
C51 H51A 0.9800 .
C51 H51B 0.9800 .
C51 H51C 0.9800 .

loop_
_twin_individual_id
_twin_individual_mass_fraction_refined
1 0.3131(9)
2 0.6869(9)
